data_1514620
loop_
_publ_author_name
'Lalrempuia, Ralte'
'Stasch, Andreas'
'Jones, Cameron'

_publ_section_title
;
 The reductive disproportionation of CO2 using a magnesium(i) complex:
 analogies with low valent f-block chemistry
;
_journal_issue 12
_journal_name_full 'Chemical Science'
_journal_page_first 4383
_journal_paper_doi 10.1039/c3sc52242c
_journal_volume 4
_journal_year 2013
_chemical_formula_sum 'C59 H82 Mg2 N4 O3'
_chemical_formula_weight 943.91
_chemical_name_systematic
; 
 ? 
;
_space_group_IT_number 15
_symmetry_cell_setting monoclinic
_symmetry_space_group_name_Hall '-C 2yc'
_symmetry_space_group_name_H-M 'C 1 2/c 1'
_atom_sites_solution_hydrogens geom
_atom_sites_solution_primary direct
_atom_sites_solution_secondary difmap
_audit_creation_method SHELXL-97
_cell_angle_alpha 90.00
_cell_angle_beta 103.460(3)
_cell_angle_gamma 90.00
_cell_formula_units_Z 8
_cell_length_a 48.559(3)
_cell_length_b 13.6700(9)
_cell_length_c 17.5247(11)
_cell_measurement_temperature 123(2)
_cell_volume 11313.4(13)
_computing_structure_refinement 'SHELXL-97 (Sheldrick, 1997)'
_computing_structure_solution 'SHELXS-97 (Sheldrick, 1990)'
_diffrn_ambient_temperature 123(2)
_diffrn_measured_fraction_theta_full 0.997
_diffrn_measured_fraction_theta_max 0.997
_diffrn_measurement_device_type 'Bruker Apex'
_diffrn_radiation_monochromator graphite
_diffrn_radiation_source 'fine-focus sealed tube'
_diffrn_radiation_type MoK\a
_diffrn_radiation_wavelength 0.71073
_diffrn_reflns_av_R_equivalents 0.0645
_diffrn_reflns_av_sigmaI/netI 0.0612
_diffrn_reflns_limit_h_max 49
_diffrn_reflns_limit_h_min -57
_diffrn_reflns_limit_k_max 16
_diffrn_reflns_limit_k_min -15
_diffrn_reflns_limit_l_max 20
_diffrn_reflns_limit_l_min -18
_diffrn_reflns_number 48150
_diffrn_reflns_theta_full 25.00
_diffrn_reflns_theta_max 25.00
_diffrn_reflns_theta_min 2.39
_exptl_absorpt_coefficient_mu 0.087
_exptl_absorpt_correction_T_max 0.987
_exptl_absorpt_correction_T_min 0.974
_exptl_absorpt_correction_type multi-scan
_exptl_absorpt_process_details 'Sortav (Blessing, 1995)'
_exptl_crystal_colour colourless
_exptl_crystal_density_diffrn 1.108
_exptl_crystal_density_method 'not measured'
_exptl_crystal_description block
_exptl_crystal_F_000 4096
_exptl_crystal_size_max 0.30
_exptl_crystal_size_mid 0.20
_exptl_crystal_size_min 0.15
_refine_diff_density_max 0.483
_refine_diff_density_min -0.299
_refine_diff_density_rms 0.047
_refine_ls_extinction_method none
_refine_ls_goodness_of_fit_ref 1.005
_refine_ls_hydrogen_treatment constr
_refine_ls_matrix_type full
_refine_ls_number_parameters 633
_refine_ls_number_reflns 9945
_refine_ls_number_restraints 0
_refine_ls_restrained_S_all 1.005
_refine_ls_R_factor_all 0.0948
_refine_ls_R_factor_gt 0.0524
_refine_ls_shift/su_max 0.000
_refine_ls_shift/su_mean 0.000
_refine_ls_structure_factor_coef Fsqd
_refine_ls_weighting_details 'calc w=1/[\s^2^(Fo^2^)+(0.0549P)^2^+10.8219P] where P=(Fo^2^+2Fc^2^)/3'
_refine_ls_weighting_scheme calc
_refine_ls_wR_factor_gt 0.1137
_refine_ls_wR_factor_ref 0.1347
_reflns_number_gt 6542
_reflns_number_total 9945
_reflns_threshold_expression >2sigma(I)
_cod_data_source_file c3sc52242c.txt
_cod_data_source_block ccompound1
_cod_original_cell_volume 11313.4(12)
_cod_original_sg_symbol_H-M C2/c
_cod_database_code 1514620

loop_
_symmetry_equiv_pos_as_xyz
'x, y, z'
'-x, y, -z+1/2'
'x+1/2, y+1/2, z'
'-x+1/2, y+1/2, -z+1/2'
'-x, -y, -z'
'x, -y, z-1/2'
'-x+1/2, -y+1/2, -z'
'x+1/2, -y+1/2, z-1/2'

loop_
_atom_site_label
_atom_site_type_symbol
_atom_site_fract_x
_atom_site_fract_y
_atom_site_fract_z
_atom_site_U_iso_or_equiv
_atom_site_adp_type
_atom_site_occupancy
_atom_site_symmetry_multiplicity
_atom_site_calc_flag
_atom_site_refinement_flags
Mg1 Mg 0.135549(15) 0.68495(6) 0.06257(4) 0.0232(2) Uani 1 1 d .
O1 O 0.12481(3) 0.76714(12) 0.14713(9) 0.0235(4) Uani 1 1 d .
N1 N 0.17379(4) 0.62503(15) 0.06827(10) 0.0223(5) Uani 1 1 d .
C1 C 0.20820(5) 0.5663(2) -0.00435(15) 0.0337(7) Uani 1 1 d .
H1A H 0.2210 0.6198 0.0178 0.051 Uiso 1 1 calc R
H1B H 0.2085 0.5571 -0.0596 0.051 Uiso 1 1 calc R
H1C H 0.2144 0.5059 0.0247 0.051 Uiso 1 1 calc R
Mg2 Mg 0.113946(15) 0.86395(6) 0.22404(4) 0.0247(2) Uani 1 1 d .
O2 O 0.13298(4) 0.82811(13) 0.03742(9) 0.0313(4) Uani 1 1 d .
N2 N 0.11379(4) 0.59441(14) -0.02096(11) 0.0226(5) Uani 1 1 d .
C2 C 0.17843(4) 0.59103(18) 0.00184(13) 0.0234(5) Uani 1 1 d .
O3 O 0.12114(3) 0.92727(13) 0.12809(9) 0.0303(4) Uani 1 1 d .
N3 N 0.07550(4) 0.86287(15) 0.24748(10) 0.0236(5) Uani 1 1 d .
C3 C 0.15707(5) 0.57301(18) -0.06532(13) 0.0249(6) Uani 1 1 d .
H3 H 0.1636 0.5605 -0.1115 0.030 Uiso 1 1 calc R
N4 N 0.13457(4) 0.90668(14) 0.33175(11) 0.0227(4) Uani 1 1 d .
C4 C 0.12753(5) 0.57038(18) -0.07562(13) 0.0249(5) Uani 1 1 d .
C5 C 0.11132(5) 0.5377(2) -0.15567(14) 0.0394(7) Uani 1 1 d .
H5A H 0.0975 0.4877 -0.1500 0.059 Uiso 1 1 calc R
H5B H 0.1245 0.5105 -0.1847 0.059 Uiso 1 1 calc R
H5C H 0.1014 0.5939 -0.1844 0.059 Uiso 1 1 calc R
C6 C 0.19705(4) 0.6282(2) 0.13605(13) 0.0280(6) Uani 1 1 d .
C7 C 0.21208(5) 0.7159(2) 0.15591(15) 0.0394(7) Uani 1 1 d .
C8 C 0.23386(6) 0.7152(3) 0.22292(19) 0.0576(10) Uani 1 1 d .
H8 H 0.2443 0.7736 0.2381 0.069 Uiso 1 1 calc R
C9 C 0.24078(6) 0.6330(3) 0.26784(19) 0.0658(12) Uani 1 1 d .
H9 H 0.2561 0.6348 0.3128 0.079 Uiso 1 1 calc R
C10 C 0.22568(6) 0.5477(3) 0.24838(16) 0.0532(9) Uani 1 1 d .
H10 H 0.2304 0.4914 0.2805 0.064 Uiso 1 1 calc R
C11 C 0.20339(5) 0.5435(2) 0.18152(14) 0.0349(7) Uani 1 1 d .
C12 C 0.20555(6) 0.8076(2) 0.10809(17) 0.0459(8) Uani 1 1 d .
H12 H 0.1887 0.7940 0.0644 0.055 Uiso 1 1 calc R
C13 C 0.19785(6) 0.8932(2) 0.15616(19) 0.0551(9) Uani 1 1 d .
H13A H 0.1827 0.8728 0.1812 0.083 Uiso 1 1 calc R
H13B H 0.1914 0.9488 0.1214 0.083 Uiso 1 1 calc R
H13C H 0.2146 0.9124 0.1965 0.083 Uiso 1 1 calc R
C14 C 0.22986(8) 0.8384(3) 0.0710(2) 0.0772(13) Uani 1 1 d .
H14A H 0.2467 0.8528 0.1125 0.116 Uiso 1 1 calc R
H14B H 0.2243 0.8970 0.0389 0.116 Uiso 1 1 calc R
H14C H 0.2341 0.7852 0.0381 0.116 Uiso 1 1 calc R
C15 C 0.18597(5) 0.4514(2) 0.16149(15) 0.0367(7) Uani 1 1 d .
H15 H 0.1775 0.4528 0.1038 0.044 Uiso 1 1 calc R
C16 C 0.16147(6) 0.4505(2) 0.20282(17) 0.0491(8) Uani 1 1 d .
H16A H 0.1690 0.4488 0.2598 0.074 Uiso 1 1 calc R
H16B H 0.1497 0.3926 0.1865 0.074 Uiso 1 1 calc R
H16C H 0.1500 0.5096 0.1887 0.074 Uiso 1 1 calc R
C17 C 0.20297(7) 0.3570(2) 0.17897(19) 0.0572(9) Uani 1 1 d .
H17A H 0.2195 0.3604 0.1558 0.086 Uiso 1 1 calc R
H17B H 0.1911 0.3015 0.1564 0.086 Uiso 1 1 calc R
H17C H 0.2093 0.3484 0.2359 0.086 Uiso 1 1 calc R
C18 C 0.08373(4) 0.57550(19) -0.03694(13) 0.0241(6) Uani 1 1 d .
C19 C 0.06456(5) 0.6483(2) -0.07150(14) 0.0290(6) Uani 1 1 d .
C20 C 0.03561(5) 0.6270(2) -0.08398(15) 0.0368(7) Uani 1 1 d .
H20 H 0.0221 0.6752 -0.1070 0.044 Uiso 1 1 calc R
C21 C 0.02634(5) 0.5383(2) -0.06367(15) 0.0362(7) Uani 1 1 d .
H21 H 0.0066 0.5253 -0.0736 0.043 Uiso 1 1 calc R
C22 C 0.04543(5) 0.4680(2) -0.02898(15) 0.0339(6) Uani 1 1 d .
H22 H 0.0387 0.4068 -0.0150 0.041 Uiso 1 1 calc R
C23 C 0.07451(5) 0.48522(19) -0.01413(14) 0.0275(6) Uani 1 1 d .
C24 C 0.07382(5) 0.7477(2) -0.09360(15) 0.0370(7) Uani 1 1 d .
H24 H 0.0950 0.7478 -0.0826 0.044 Uiso 1 1 calc R
C25 C 0.06492(6) 0.8275(2) -0.0434(2) 0.0515(8) Uani 1 1 d .
H25A H 0.0442 0.8329 -0.0563 0.077 Uiso 1 1 calc R
H25B H 0.0732 0.8901 -0.0540 0.077 Uiso 1 1 calc R
H25C H 0.0717 0.8109 0.0122 0.077 Uiso 1 1 calc R
C26 C 0.06259(7) 0.7704(3) -0.18036(19) 0.0655(10) Uani 1 1 d .
H26A H 0.0687 0.7193 -0.2119 0.098 Uiso 1 1 calc R
H26B H 0.0700 0.8338 -0.1925 0.098 Uiso 1 1 calc R
H26C H 0.0419 0.7728 -0.1924 0.098 Uiso 1 1 calc R
C27 C 0.09522(6) 0.4080(2) 0.02657(17) 0.0405(7) Uani 1 1 d .
H27 H 0.1125 0.4435 0.0556 0.049 Uiso 1 1 calc R
C28 C 0.08459(8) 0.3487(3) 0.0866(2) 0.0681(10) Uani 1 1 d .
H28A H 0.0693 0.3052 0.0598 0.102 Uiso 1 1 calc R
H28B H 0.0774 0.3929 0.1215 0.102 Uiso 1 1 calc R
H28C H 0.1002 0.3095 0.1176 0.102 Uiso 1 1 calc R
C29 C 0.10462(10) 0.3397(3) -0.0290(3) 0.1025(17) Uani 1 1 d .
H29A H 0.0882 0.3047 -0.0600 0.154 Uiso 1 1 calc R
H29B H 0.1182 0.2925 0.0008 0.154 Uiso 1 1 calc R
H29C H 0.1137 0.3770 -0.0641 0.154 Uiso 1 1 calc R
C30 C 0.04150(5) 0.8835(2) 0.33022(15) 0.0408(7) Uani 1 1 d .
H30A H 0.0299 0.9313 0.2952 0.061 Uiso 1 1 calc R
H30B H 0.0420 0.9005 0.3848 0.061 Uiso 1 1 calc R
H30C H 0.0333 0.8181 0.3187 0.061 Uiso 1 1 calc R
C31 C 0.07122(5) 0.88427(19) 0.31781(13) 0.0263(6) Uani 1 1 d .
C32 C 0.09262(5) 0.90867(19) 0.38308(13) 0.0272(6) Uani 1 1 d .
H32 H 0.0864 0.9190 0.4300 0.033 Uiso 1 1 calc R
C33 C 0.12184(5) 0.92041(18) 0.39040(13) 0.0242(5) Uani 1 1 d .
C34 C 0.13892(5) 0.9496(2) 0.47013(14) 0.0331(6) Uani 1 1 d .
H34A H 0.1530 0.8990 0.4901 0.050 Uiso 1 1 calc R
H34B H 0.1263 0.9570 0.5061 0.050 Uiso 1 1 calc R
H34C H 0.1485 1.0118 0.4662 0.050 Uiso 1 1 calc R
C35 C 0.05132(5) 0.83985(19) 0.18502(13) 0.0246(6) Uani 1 1 d .
C36 C 0.03700(5) 0.91557(19) 0.13752(14) 0.0275(6) Uani 1 1 d .
C37 C 0.01464(5) 0.8898(2) 0.07586(14) 0.0323(6) Uani 1 1 d .
H37 H 0.0046 0.9398 0.0432 0.039 Uiso 1 1 calc R
C38 C 0.00654(5) 0.7940(2) 0.06069(14) 0.0315(6) Uani 1 1 d .
H38 H -0.0089 0.7787 0.0181 0.038 Uiso 1 1 calc R
C39 C 0.02077(5) 0.7206(2) 0.10708(14) 0.0294(6) Uani 1 1 d .
H39 H 0.0152 0.6546 0.0960 0.035 Uiso 1 1 calc R
C40 C 0.04339(5) 0.74192(19) 0.17057(13) 0.0260(6) Uani 1 1 d .
C41 C 0.04548(5) 1.0218(2) 0.15026(15) 0.0354(7) Uani 1 1 d .
H41 H 0.0597 1.0267 0.2016 0.043 Uiso 1 1 calc R
C42 C 0.05961(6) 1.0586(2) 0.08649(18) 0.0457(8) Uani 1 1 d .
H42A H 0.0760 1.0172 0.0851 0.069 Uiso 1 1 calc R
H42B H 0.0659 1.1263 0.0979 0.069 Uiso 1 1 calc R
H42C H 0.0460 1.0559 0.0355 0.069 Uiso 1 1 calc R
C43 C 0.02043(6) 1.0876(2) 0.15490(16) 0.0433(7) Uani 1 1 d .
H43A H 0.0063 1.0855 0.1048 0.065 Uiso 1 1 calc R
H43B H 0.0271 1.1549 0.1660 0.065 Uiso 1 1 calc R
H43C H 0.0118 1.0644 0.1969 0.065 Uiso 1 1 calc R
C44 C 0.05853(5) 0.65844(19) 0.21944(14) 0.0295(6) Uani 1 1 d .
H44 H 0.0737 0.6870 0.2623 0.035 Uiso 1 1 calc R
C45 C 0.07269(6) 0.5928(2) 0.17012(16) 0.0404(7) Uani 1 1 d .
H45A H 0.0582 0.5626 0.1283 0.061 Uiso 1 1 calc R
H45B H 0.0834 0.5415 0.2034 0.061 Uiso 1 1 calc R
H45C H 0.0856 0.6317 0.1468 0.061 Uiso 1 1 calc R
C46 C 0.03869(6) 0.5995(2) 0.25760(17) 0.0453(8) Uani 1 1 d .
H46A H 0.0303 0.6426 0.2908 0.068 Uiso 1 1 calc R
H46B H 0.0494 0.5473 0.2898 0.068 Uiso 1 1 calc R
H46C H 0.0236 0.5706 0.2167 0.068 Uiso 1 1 calc R
C47 C 0.16442(5) 0.92834(19) 0.34564(13) 0.0250(6) Uani 1 1 d .
C48 C 0.17265(5) 1.0210(2) 0.32480(15) 0.0351(7) Uani 1 1 d .
C49 C 0.20147(6) 1.0391(3) 0.33540(18) 0.0493(8) Uani 1 1 d .
H49 H 0.2077 1.1014 0.3220 0.059 Uiso 1 1 calc R
C50 C 0.22105(6) 0.9686(3) 0.36478(18) 0.0529(9) Uani 1 1 d .
H50 H 0.2406 0.9825 0.3714 0.064 Uiso 1 1 calc R
C51 C 0.21275(5) 0.8778(3) 0.38482(16) 0.0469(8) Uani 1 1 d .
H51 H 0.2267 0.8299 0.4051 0.056 Uiso 1 1 calc R
C52 C 0.18415(5) 0.8549(2) 0.37594(14) 0.0302(6) Uani 1 1 d .
C53 C 0.15155(7) 1.1001(2) 0.29242(18) 0.0499(8) Uani 1 1 d .
H53 H 0.1321 1.0724 0.2873 0.060 Uiso 1 1 calc R
C54 C 0.15406(8) 1.1333(3) 0.21092(19) 0.0684(10) Uani 1 1 d .
H54A H 0.1732 1.1588 0.2140 0.103 Uiso 1 1 calc R
H54B H 0.1401 1.1847 0.1918 0.103 Uiso 1 1 calc R
H54C H 0.1505 1.0776 0.1747 0.103 Uiso 1 1 calc R
C55 C 0.15477(10) 1.1879(3) 0.3481(2) 0.0810(12) Uani 1 1 d .
H55A H 0.1517 1.1668 0.3989 0.122 Uiso 1 1 calc R
H55B H 0.1408 1.2380 0.3256 0.122 Uiso 1 1 calc R
H55C H 0.1739 1.2151 0.3553 0.122 Uiso 1 1 calc R
C56 C 0.17476(6) 0.7557(2) 0.39733(15) 0.0366(7) Uani 1 1 d .
H56 H 0.1557 0.7642 0.4088 0.044 Uiso 1 1 calc R
C57 C 0.17126(7) 0.6842(2) 0.32914(17) 0.0481(8) Uani 1 1 d .
H57A H 0.1579 0.7112 0.2833 0.072 Uiso 1 1 calc R
H57B H 0.1640 0.6218 0.3439 0.072 Uiso 1 1 calc R
H57C H 0.1896 0.6735 0.3163 0.072 Uiso 1 1 calc R
C58 C 0.19407(9) 0.7123(3) 0.4706(2) 0.0805(12) Uani 1 1 d .
H58A H 0.2120 0.6926 0.4588 0.121 Uiso 1 1 calc R
H58B H 0.1849 0.6551 0.4876 0.121 Uiso 1 1 calc R
H58C H 0.1977 0.7614 0.5125 0.121 Uiso 1 1 calc R
C59 C 0.12648(5) 0.8455(2) 0.10137(13) 0.0256(6) Uani 1 1 d .

loop_
_atom_site_aniso_label
_atom_site_aniso_U_11
_atom_site_aniso_U_22
_atom_site_aniso_U_33
_atom_site_aniso_U_23
_atom_site_aniso_U_13
_atom_site_aniso_U_12
Mg1 0.0196(4) 0.0264(5) 0.0241(4) -0.0027(4) 0.0058(3) -0.0005(3)
O1 0.0235(8) 0.0242(10) 0.0236(8) -0.0011(8) 0.0073(7) 0.0004(7)
N1 0.0171(9) 0.0288(13) 0.0210(10) -0.0049(9) 0.0046(8) -0.0024(8)
C1 0.0222(13) 0.0470(19) 0.0336(14) -0.0114(13) 0.0096(11) -0.0041(12)
Mg2 0.0210(4) 0.0302(5) 0.0232(4) -0.0029(4) 0.0055(3) 0.0002(3)
O2 0.0430(10) 0.0299(11) 0.0253(9) -0.0022(8) 0.0166(8) -0.0011(8)
N2 0.0172(9) 0.0250(12) 0.0248(10) 0.0009(9) 0.0031(8) -0.0008(8)
C2 0.0196(12) 0.0243(15) 0.0275(13) 0.0002(11) 0.0079(10) -0.0042(10)
O3 0.0390(10) 0.0239(11) 0.0299(9) -0.0025(8) 0.0121(8) 0.0033(8)
N3 0.0204(10) 0.0293(13) 0.0201(10) -0.0013(9) 0.0027(8) 0.0018(8)
C3 0.0252(12) 0.0305(16) 0.0209(12) -0.0038(11) 0.0092(10) -0.0005(11)
N4 0.0194(10) 0.0232(12) 0.0257(10) -0.0008(9) 0.0055(8) -0.0021(8)
C4 0.0263(13) 0.0251(15) 0.0227(12) -0.0029(11) 0.0042(10) -0.0007(10)
C5 0.0264(14) 0.061(2) 0.0291(14) -0.0108(14) 0.0037(11) -0.0024(13)
C6 0.0129(11) 0.0464(18) 0.0247(13) -0.0107(12) 0.0042(10) 0.0006(11)
C7 0.0213(13) 0.063(2) 0.0358(15) -0.0204(15) 0.0113(12) -0.0119(13)
C8 0.0238(15) 0.097(3) 0.051(2) -0.033(2) 0.0067(14) -0.0127(17)
C9 0.0214(15) 0.122(4) 0.0456(19) -0.039(2) -0.0101(14) 0.0107(19)
C10 0.0342(16) 0.086(3) 0.0344(16) -0.0108(17) -0.0010(13) 0.0274(17)
C11 0.0235(13) 0.056(2) 0.0237(13) -0.0072(13) 0.0031(11) 0.0120(12)
C12 0.0425(17) 0.054(2) 0.0475(17) -0.0219(16) 0.0223(14) -0.0289(15)
C13 0.0502(19) 0.059(2) 0.060(2) -0.0255(18) 0.0210(16) -0.0168(16)
C14 0.082(3) 0.074(3) 0.098(3) -0.037(2) 0.066(2) -0.043(2)
C15 0.0374(15) 0.047(2) 0.0253(13) 0.0046(13) 0.0065(12) 0.0147(13)
C16 0.0449(17) 0.061(2) 0.0438(17) -0.0029(16) 0.0143(14) 0.0064(15)
C17 0.059(2) 0.059(2) 0.056(2) 0.0168(17) 0.0172(16) 0.0278(17)
C18 0.0173(11) 0.0305(16) 0.0234(12) -0.0039(11) 0.0027(10) -0.0030(10)
C19 0.0230(13) 0.0351(17) 0.0278(13) 0.0002(12) 0.0042(11) -0.0013(11)
C20 0.0209(13) 0.048(2) 0.0387(15) -0.0016(14) 0.0022(11) 0.0028(12)
C21 0.0194(13) 0.047(2) 0.0416(16) -0.0090(14) 0.0058(12) -0.0068(12)
C22 0.0320(14) 0.0342(17) 0.0372(15) -0.0071(13) 0.0115(12) -0.0116(12)
C23 0.0271(13) 0.0275(16) 0.0282(13) -0.0040(11) 0.0072(11) -0.0026(11)
C24 0.0263(14) 0.0391(19) 0.0432(16) 0.0114(14) 0.0035(12) 0.0059(12)
C25 0.0364(16) 0.035(2) 0.084(2) 0.0080(17) 0.0159(16) 0.0043(13)
C26 0.053(2) 0.080(3) 0.057(2) 0.035(2) 0.0008(17) 0.0024(18)
C27 0.0332(15) 0.0284(17) 0.0566(18) 0.0063(14) 0.0037(13) -0.0054(12)
C28 0.088(3) 0.044(2) 0.077(2) 0.0208(19) 0.029(2) 0.0189(19)
C29 0.145(4) 0.076(3) 0.103(3) 0.023(3) 0.063(3) 0.063(3)
C30 0.0259(14) 0.067(2) 0.0315(15) -0.0054(14) 0.0100(12) -0.0005(13)
C31 0.0248(12) 0.0301(16) 0.0251(13) 0.0001(11) 0.0080(10) 0.0035(11)
C32 0.0268(13) 0.0350(17) 0.0216(12) -0.0044(11) 0.0093(10) 0.0038(11)
C33 0.0271(13) 0.0225(15) 0.0233(12) -0.0018(11) 0.0064(10) 0.0030(10)
C34 0.0307(14) 0.0413(18) 0.0262(13) -0.0071(12) 0.0047(11) 0.0000(12)
C35 0.0190(12) 0.0333(17) 0.0218(12) -0.0006(11) 0.0052(10) -0.0010(10)
C36 0.0248(12) 0.0301(16) 0.0267(13) 0.0020(11) 0.0042(10) -0.0004(11)
C37 0.0268(13) 0.0384(18) 0.0280(13) 0.0083(12) -0.0009(11) 0.0003(12)
C38 0.0262(13) 0.0379(18) 0.0266(13) 0.0022(12) -0.0018(11) -0.0051(12)
C39 0.0246(13) 0.0310(16) 0.0307(14) 0.0016(12) 0.0024(11) -0.0059(11)
C40 0.0201(12) 0.0334(17) 0.0247(13) 0.0027(11) 0.0053(10) 0.0003(11)
C41 0.0329(14) 0.0315(17) 0.0347(15) 0.0015(13) -0.0067(12) -0.0014(12)
C42 0.0375(16) 0.0297(18) 0.070(2) 0.0119(15) 0.0134(15) 0.0013(13)
C43 0.0473(17) 0.0396(19) 0.0414(16) -0.0062(14) 0.0073(14) 0.0032(14)
C44 0.0265(13) 0.0323(17) 0.0271(13) 0.0046(12) 0.0008(11) -0.0022(11)
C45 0.0445(16) 0.0379(19) 0.0397(16) 0.0072(14) 0.0114(13) 0.0091(13)
C46 0.0384(16) 0.053(2) 0.0445(17) 0.0198(15) 0.0093(13) 0.0063(14)
C47 0.0226(12) 0.0302(16) 0.0222(12) -0.0085(11) 0.0053(10) -0.0052(11)
C48 0.0389(15) 0.0335(18) 0.0358(15) -0.0101(13) 0.0146(12) -0.0108(12)
C49 0.0489(19) 0.051(2) 0.0523(19) -0.0225(16) 0.0215(16) -0.0273(16)
C50 0.0268(16) 0.082(3) 0.0511(19) -0.0251(19) 0.0107(14) -0.0225(17)
C51 0.0243(14) 0.075(3) 0.0392(16) -0.0104(16) 0.0025(12) 0.0056(15)
C52 0.0248(13) 0.0412(18) 0.0237(13) -0.0040(12) 0.0040(10) 0.0027(11)
C53 0.064(2) 0.0274(19) 0.062(2) 0.0013(16) 0.0227(17) -0.0049(15)
C54 0.104(3) 0.040(2) 0.059(2) 0.0057(18) 0.016(2) -0.0049(19)
C55 0.139(4) 0.040(2) 0.075(3) -0.005(2) 0.048(3) 0.012(2)
C56 0.0392(15) 0.0394(19) 0.0311(14) 0.0071(13) 0.0080(12) 0.0162(13)
C57 0.0588(19) 0.043(2) 0.0456(17) 0.0029(15) 0.0178(15) 0.0026(15)
C58 0.105(3) 0.072(3) 0.052(2) 0.017(2) -0.007(2) 0.020(2)
C59 0.0233(12) 0.0286(16) 0.0244(13) 0.0031(12) 0.0045(10) -0.0007(10)

loop_
_atom_type_symbol
_atom_type_description
_atom_type_scat_dispersion_real
_atom_type_scat_dispersion_imag
_atom_type_scat_source
C C 0.0033 0.0016 'International Tables Vol C Tables 4.2.6.8 and 6.1.1.4'
H H 0.0000 0.0000 'International Tables Vol C Tables 4.2.6.8 and 6.1.1.4'
N N 0.0061 0.0033 'International Tables Vol C Tables 4.2.6.8 and 6.1.1.4'
O O 0.0106 0.0060 'International Tables Vol C Tables 4.2.6.8 and 6.1.1.4'
Mg Mg 0.0486 0.0363 'International Tables Vol C Tables 4.2.6.8 and 6.1.1.4'

loop_
_geom_angle_atom_site_label_1
_geom_angle_atom_site_label_2
_geom_angle_atom_site_label_3
_geom_angle
O2 Mg1 N1 114.74(8)
O2 Mg1 N2 116.38(8)
N1 Mg1 N2 96.18(8)
O2 Mg1 O1 66.74(7)
N1 Mg1 O1 125.63(8)
N2 Mg1 O1 133.76(7)
C59 O1 Mg1 86.81(13)
C59 O1 Mg2 86.46(13)
Mg1 O1 Mg2 173.26(9)
C2 N1 C6 118.49(18)
C2 N1 Mg1 116.40(15)
C6 N1 Mg1 124.60(14)
C2 C1 H1A 109.5
C2 C1 H1B 109.5
H1A C1 H1B 109.5
C2 C1 H1C 109.5
H1A C1 H1C 109.5
H1B C1 H1C 109.5
O3 Mg2 N3 122.07(8)
O3 Mg2 N4 121.34(8)
N3 Mg2 N4 95.41(8)
O3 Mg2 O1 66.55(7)
N3 Mg2 O1 121.77(8)
N4 Mg2 O1 131.28(8)
C59 O2 Mg1 90.26(15)
C4 N2 C18 118.04(18)
C4 N2 Mg1 114.10(15)
C18 N2 Mg1 125.83(15)
N1 C2 C3 124.0(2)
N1 C2 C1 120.3(2)
C3 C2 C1 115.8(2)
C59 O3 Mg2 91.15(14)
C31 N3 C35 118.47(18)
C31 N3 Mg2 122.88(15)
C35 N3 Mg2 118.63(14)
C2 C3 C4 130.4(2)
C2 C3 H3 114.8
C4 C3 H3 114.8
C33 N4 C47 118.01(19)
C33 N4 Mg2 123.22(15)
C47 N4 Mg2 118.70(14)
N2 C4 C3 124.8(2)
N2 C4 C5 120.2(2)
C3 C4 C5 115.1(2)
C4 C5 H5A 109.5
C4 C5 H5B 109.5
H5A C5 H5B 109.5
C4 C5 H5C 109.5
H5A C5 H5C 109.5
H5B C5 H5C 109.5
C11 C6 C7 122.2(2)
C11 C6 N1 118.2(2)
C7 C6 N1 119.6(2)
C8 C7 C6 117.0(3)
C8 C7 C12 120.0(3)
C6 C7 C12 123.0(2)
C9 C8 C7 122.0(3)
C9 C8 H8 119.0
C7 C8 H8 119.0
C8 C9 C10 120.5(3)
C8 C9 H9 119.7
C10 C9 H9 119.7
C9 C10 C11 120.4(3)
C9 C10 H10 119.8
C11 C10 H10 119.8
C10 C11 C6 117.9(3)
C10 C11 C15 120.7(3)
C6 C11 C15 121.4(2)
C7 C12 C14 112.5(3)
C7 C12 C13 112.1(2)
C14 C12 C13 109.4(2)
C7 C12 H12 107.5
C14 C12 H12 107.5
C13 C12 H12 107.5
C12 C13 H13A 109.5
C12 C13 H13B 109.5
H13A C13 H13B 109.5
C12 C13 H13C 109.5
H13A C13 H13C 109.5
H13B C13 H13C 109.5
C12 C14 H14A 109.5
C12 C14 H14B 109.5
H14A C14 H14B 109.5
C12 C14 H14C 109.5
H14A C14 H14C 109.5
H14B C14 H14C 109.5
C11 C15 C17 114.2(2)
C11 C15 C16 110.6(2)
C17 C15 C16 110.0(2)
C11 C15 H15 107.2
C17 C15 H15 107.2
C16 C15 H15 107.2
C15 C16 H16A 109.5
C15 C16 H16B 109.5
H16A C16 H16B 109.5
C15 C16 H16C 109.5
H16A C16 H16C 109.5
H16B C16 H16C 109.5
C15 C17 H17A 109.5
C15 C17 H17B 109.5
H17A C17 H17B 109.5
C15 C17 H17C 109.5
H17A C17 H17C 109.5
H17B C17 H17C 109.5
C19 C18 C23 121.6(2)
C19 C18 N2 119.8(2)
C23 C18 N2 118.5(2)
C18 C19 C20 117.5(2)
C18 C19 C24 122.9(2)
C20 C19 C24 119.6(2)
C21 C20 C19 121.4(3)
C21 C20 H20 119.3
C19 C20 H20 119.3
C20 C21 C22 120.4(2)
C20 C21 H21 119.8
C22 C21 H21 119.8
C21 C22 C23 120.9(3)
C21 C22 H22 119.6
C23 C22 H22 119.6
C22 C23 C18 118.2(2)
C22 C23 C27 120.1(2)
C18 C23 C27 121.7(2)
C19 C24 C26 112.4(2)
C19 C24 C25 110.8(2)
C26 C24 C25 110.2(3)
C19 C24 H24 107.7
C26 C24 H24 107.7
C25 C24 H24 107.7
C24 C25 H25A 109.5
C24 C25 H25B 109.5
H25A C25 H25B 109.5
C24 C25 H25C 109.5
H25A C25 H25C 109.5
H25B C25 H25C 109.5
C24 C26 H26A 109.5
C24 C26 H26B 109.5
H26A C26 H26B 109.5
C24 C26 H26C 109.5
H26A C26 H26C 109.5
H26B C26 H26C 109.5
C29 C27 C28 108.9(3)
C29 C27 C23 113.5(3)
C28 C27 C23 113.8(2)
C29 C27 H27 106.7
C28 C27 H27 106.7
C23 C27 H27 106.7
C27 C28 H28A 109.5
C27 C28 H28B 109.5
H28A C28 H28B 109.5
C27 C28 H28C 109.5
H28A C28 H28C 109.5
H28B C28 H28C 109.5
C27 C29 H29A 109.5
C27 C29 H29B 109.5
H29A C29 H29B 109.5
C27 C29 H29C 109.5
H29A C29 H29C 109.5
H29B C29 H29C 109.5
C31 C30 H30A 109.5
C31 C30 H30B 109.5
H30A C30 H30B 109.5
C31 C30 H30C 109.5
H30A C30 H30C 109.5
H30B C30 H30C 109.5
N3 C31 C32 124.4(2)
N3 C31 C30 119.6(2)
C32 C31 C30 116.0(2)
C31 C32 C33 130.3(2)
C31 C32 H32 114.9
C33 C32 H32 114.9
N4 C33 C32 123.7(2)
N4 C33 C34 120.1(2)
C32 C33 C34 116.2(2)
C33 C34 H34A 109.5
C33 C34 H34B 109.5
H34A C34 H34B 109.5
C33 C34 H34C 109.5
H34A C34 H34C 109.5
H34B C34 H34C 109.5
C40 C35 C36 121.3(2)
C40 C35 N3 119.2(2)
C36 C35 N3 119.5(2)
C37 C36 C35 117.6(2)
C37 C36 C41 119.7(2)
C35 C36 C41 122.7(2)
C38 C37 C36 121.9(2)
C38 C37 H37 119.0
C36 C37 H37 119.0
C39 C38 C37 120.0(2)
C39 C38 H38 120.0
C37 C38 H38 120.0
C38 C39 C40 120.8(2)
C38 C39 H39 119.6
C40 C39 H39 119.6
C35 C40 C39 118.3(2)
C35 C40 C44 122.9(2)
C39 C40 C44 118.8(2)
C36 C41 C42 111.2(2)
C36 C41 C43 112.3(2)
C42 C41 C43 110.1(2)
C36 C41 H41 107.7
C42 C41 H41 107.7
C43 C41 H41 107.7
C41 C42 H42A 109.5
C41 C42 H42B 109.5
H42A C42 H42B 109.5
C41 C42 H42C 109.5
H42A C42 H42C 109.5
H42B C42 H42C 109.5
C41 C43 H43A 109.5
C41 C43 H43B 109.5
H43A C43 H43B 109.5
C41 C43 H43C 109.5
H43A C43 H43C 109.5
H43B C43 H43C 109.5
C40 C44 C45 110.4(2)
C40 C44 C46 112.0(2)
C45 C44 C46 110.7(2)
C40 C44 H44 107.9
C45 C44 H44 107.9
C46 C44 H44 107.9
C44 C45 H45A 109.5
C44 C45 H45B 109.5
H45A C45 H45B 109.5
C44 C45 H45C 109.5
H45A C45 H45C 109.5
H45B C45 H45C 109.5
C44 C46 H46A 109.5
C44 C46 H46B 109.5
H46A C46 H46B 109.5
C44 C46 H46C 109.5
H46A C46 H46C 109.5
H46B C46 H46C 109.5
C48 C47 C52 122.2(2)
C48 C47 N4 118.5(2)
C52 C47 N4 119.2(2)
C49 C48 C47 117.7(3)
C49 C48 C53 119.8(3)
C47 C48 C53 122.4(2)
C50 C49 C48 121.0(3)
C50 C49 H49 119.5
C48 C49 H49 119.5
C49 C50 C51 120.8(3)
C49 C50 H50 119.6
C51 C50 H50 119.6
C50 C51 C52 121.1(3)
C50 C51 H51 119.4
C52 C51 H51 119.4
C51 C52 C47 117.1(3)
C51 C52 C56 121.7(2)
C47 C52 C56 121.3(2)
C48 C53 C54 111.7(3)
C48 C53 C55 111.3(3)
C54 C53 C55 110.1(3)
C48 C53 H53 107.9
C54 C53 H53 107.9
C55 C53 H53 107.9
C53 C54 H54A 109.5
C53 C54 H54B 109.5
H54A C54 H54B 109.5
C53 C54 H54C 109.5
H54A C54 H54C 109.5
H54B C54 H54C 109.5
C53 C55 H55A 109.5
C53 C55 H55B 109.5
H55A C55 H55B 109.5
C53 C55 H55C 109.5
H55A C55 H55C 109.5
H55B C55 H55C 109.5
C52 C56 C57 111.6(2)
C52 C56 C58 113.4(3)
C57 C56 C58 110.3(3)
C52 C56 H56 107.1
C57 C56 H56 107.1
C58 C56 H56 107.1
C56 C57 H57A 109.5
C56 C57 H57B 109.5
H57A C57 H57B 109.5
C56 C57 H57C 109.5
H57A C57 H57C 109.5
H57B C57 H57C 109.5
C56 C58 H58A 109.5
C56 C58 H58B 109.5
H58A C58 H58B 109.5
C56 C58 H58C 109.5
H58A C58 H58C 109.5
H58B C58 H58C 109.5
O2 C59 O3 128.0(2)
O2 C59 O1 116.2(2)
O3 C59 O1 115.8(2)

loop_
_geom_bond_atom_site_label_1
_geom_bond_atom_site_label_2
_geom_bond_distance
Mg1 O2 2.0035(19)
Mg1 N1 2.0107(19)
Mg1 N2 2.018(2)
Mg1 O1 2.0223(17)
O1 C59 1.352(3)
O1 Mg2 2.0440(17)
N1 C2 1.321(3)
N1 C6 1.437(3)
C1 C2 1.513(3)
C1 H1A 0.9800
C1 H1B 0.9800
C1 H1C 0.9800
Mg2 O3 1.9930(18)
Mg2 N3 2.0027(19)
Mg2 N4 2.007(2)
O2 C59 1.256(3)
N2 C4 1.330(3)
N2 C18 1.444(3)
C2 C3 1.398(3)
O3 C59 1.262(3)
N3 C31 1.329(3)
N3 C35 1.441(3)
C3 C4 1.404(3)
C3 H3 0.9500
N4 C33 1.330(3)
N4 C47 1.443(3)
C4 C5 1.507(3)
C5 H5A 0.9800
C5 H5B 0.9800
C5 H5C 0.9800
C6 C11 1.400(4)
C6 C7 1.404(4)
C7 C8 1.386(4)
C7 C12 1.500(4)
C8 C9 1.368(5)
C8 H8 0.9500
C9 C10 1.378(5)
C9 H9 0.9500
C10 C11 1.399(4)
C10 H10 0.9500
C11 C15 1.511(4)
C12 C14 1.532(4)
C12 C13 1.537(4)
C12 H12 1.0000
C13 H13A 0.9800
C13 H13B 0.9800
C13 H13C 0.9800
C14 H14A 0.9800
C14 H14B 0.9800
C14 H14C 0.9800
C15 C17 1.524(4)
C15 C16 1.530(4)
C15 H15 1.0000
C16 H16A 0.9800
C16 H16B 0.9800
C16 H16C 0.9800
C17 H17A 0.9800
C17 H17B 0.9800
C17 H17C 0.9800
C18 C19 1.400(3)
C18 C23 1.402(3)
C19 C20 1.402(3)
C19 C24 1.510(4)
C20 C21 1.369(4)
C20 H20 0.9500
C21 C22 1.376(4)
C21 H21 0.9500
C22 C23 1.395(3)
C22 H22 0.9500
C23 C27 1.517(4)
C24 C26 1.523(4)
C24 C25 1.525(4)
C24 H24 1.0000
C25 H25A 0.9800
C25 H25B 0.9800
C25 H25C 0.9800
C26 H26A 0.9800
C26 H26B 0.9800
C26 H26C 0.9800
C27 C29 1.495(5)
C27 C28 1.512(4)
C27 H27 1.0000
C28 H28A 0.9800
C28 H28B 0.9800
C28 H28C 0.9800
C29 H29A 0.9800
C29 H29B 0.9800
C29 H29C 0.9800
C30 C31 1.509(3)
C30 H30A 0.9800
C30 H30B 0.9800
C30 H30C 0.9800
C31 C32 1.395(3)
C32 C33 1.404(3)
C32 H32 0.9500
C33 C34 1.503(3)
C34 H34A 0.9800
C34 H34B 0.9800
C34 H34C 0.9800
C35 C40 1.400(3)
C35 C36 1.407(3)
C36 C37 1.388(3)
C36 C41 1.512(4)
C37 C38 1.375(4)
C37 H37 0.9500
C38 C39 1.372(3)
C38 H38 0.9500
C39 C40 1.400(3)
C39 H39 0.9500
C40 C44 1.511(3)
C41 C42 1.526(4)
C41 C43 1.530(4)
C41 H41 1.0000
C42 H42A 0.9800
C42 H42B 0.9800
C42 H42C 0.9800
C43 H43A 0.9800
C43 H43B 0.9800
C43 H43C 0.9800
C44 C45 1.517(4)
C44 C46 1.525(3)
C44 H44 1.0000
C45 H45A 0.9800
C45 H45B 0.9800
C45 H45C 0.9800
C46 H46A 0.9800
C46 H46B 0.9800
C46 H46C 0.9800
C47 C48 1.402(4)
C47 C52 1.404(3)
C48 C49 1.390(4)
C48 C53 1.507(4)
C49 C50 1.367(5)
C49 H49 0.9500
C50 C51 1.376(4)
C50 H50 0.9500
C51 C52 1.397(3)
C51 H51 0.9500
C52 C56 1.506(4)
C53 C54 1.530(4)
C53 C55 1.531(4)
C53 H53 1.0000
C54 H54A 0.9800
C54 H54B 0.9800
C54 H54C 0.9800
C55 H55A 0.9800
C55 H55B 0.9800
C55 H55C 0.9800
C56 C57 1.522(4)
C56 C58 1.522(4)
C56 H56 1.0000
C57 H57A 0.9800
C57 H57B 0.9800
C57 H57C 0.9800
C58 H58A 0.9800
C58 H58B 0.9800
C58 H58C 0.9800
